data_7157599
loop_
_publ_author_name
'Sarkar, Writhabrata'
'Bhowmik, Arup'
'Das, Sumit'
'Sulekha, Aiswarya Balaram'
'Mishra, Aniket'
'Deb, Indubhusan'

_publ_section_title
;
 Iridium-catalyzed direct C-H arylation of cyclic <i>N</i>-sulfonyl
 ketimines with arylsiloxanes at ambient temperature.
;
_journal_issue 36
_journal_name_full 'Organic &amp; biomolecular chemistry'
_journal_page_first 7074
_journal_page_last 7078
_journal_paper_doi 10.1039/d0ob01212b
_journal_volume 18
_journal_year 2020
_chemical_formula_moiety 'C19 H13 N O3 S'
_chemical_formula_sum 'C19 H13 N O3 S'
_chemical_formula_weight 335.36
_space_group_crystal_system monoclinic
_space_group_IT_number 14
_space_group_name_Hall '-P 2yn'
_space_group_name_H-M_alt 'P 1 21/n 1'
_atom_sites_solution_hydrogens geom
_atom_sites_solution_primary dual
_audit_creation_date 2020-07-07
_audit_creation_method
;
Olex2 1.2
(compiled 2018.05.29 svn.r3508 for OlexSys, GUI svn.r5506)
;
_audit_update_record
;
2020-07-07 deposited with the CCDC.	2020-07-13 downloaded from the CCDC.
;
_cell_angle_alpha 90
_cell_angle_beta 90.2160(10)
_cell_angle_gamma 90
_cell_formula_units_Z 4
_cell_length_a 9.9907(2)
_cell_length_b 8.1808(2)
_cell_length_c 19.0908(5)
_cell_measurement_reflns_used 7734
_cell_measurement_temperature 100(2)
_cell_measurement_theta_max 64.87
_cell_measurement_theta_min 5.00
_cell_volume 1560.32(6)
_computing_cell_refinement 'SAINT V8.38A (?, 2016)'
_computing_data_reduction 'SAINT V8.38A (?, 2016)'
_computing_molecular_graphics 'Olex2 (Dolomanov et al., 2009)'
_computing_publication_material 'Olex2 (Dolomanov et al., 2009)'
_computing_structure_refinement 'ShelXL (Sheldrick, 2015)'
_computing_structure_solution 'ShelXT (Sheldrick, 2015)'
_diffrn_ambient_temperature 100.0
_diffrn_measured_fraction_theta_full 0.993
_diffrn_measured_fraction_theta_max 0.993
_diffrn_measurement_device_type 'Bruker APEX-II CCD'
_diffrn_measurement_method '\f and \w scans'
_diffrn_radiation_type CuK\a
_diffrn_radiation_wavelength 1.54184
_diffrn_reflns_av_R_equivalents 0.0914
_diffrn_reflns_av_unetI/netI 0.0507
_diffrn_reflns_Laue_measured_fraction_full 0.993
_diffrn_reflns_Laue_measured_fraction_max 0.993
_diffrn_reflns_limit_h_max 11
_diffrn_reflns_limit_h_min -11
_diffrn_reflns_limit_k_max 9
_diffrn_reflns_limit_k_min -9
_diffrn_reflns_limit_l_max 22
_diffrn_reflns_limit_l_min -22
_diffrn_reflns_number 19662
_diffrn_reflns_point_group_measured_fraction_full 0.993
_diffrn_reflns_point_group_measured_fraction_max 0.993
_diffrn_reflns_theta_full 65.072
_diffrn_reflns_theta_max 65.072
_diffrn_reflns_theta_min 5.004
_diffrn_standards_number 0
_exptl_absorpt_coefficient_mu 1.992
_exptl_absorpt_correction_T_max 0.7526
_exptl_absorpt_correction_T_min 0.4302
_exptl_absorpt_correction_type multi-scan
_exptl_absorpt_process_details
'SADABS-2016/2 (Bruker,2016/2) was used for absorption correction. wR2(int) was 0.1840 before and 0.0923 after correction. The Ratio of minimum to maximum transmission is 0.5716. The \l/2 correction factor is Not present.'
_exptl_crystal_colour 'metallic light white'
_exptl_crystal_colour_lustre metallic
_exptl_crystal_colour_modifier light
_exptl_crystal_colour_primary white
_exptl_crystal_density_diffrn 1.428
_exptl_crystal_description block
_exptl_crystal_F_000 696
_exptl_crystal_size_max 0.35
_exptl_crystal_size_mid 0.25
_exptl_crystal_size_min 0.18
_refine_diff_density_max 0.431
_refine_diff_density_min -0.397
_refine_diff_density_rms 0.065
_refine_ls_extinction_coef 0.0071(8)
_refine_ls_extinction_expression Fc^*^=kFc[1+0.001xFc^2^\l^3^/sin(2\q)]^-1/4^
_refine_ls_extinction_method 'SHELXL-2018/3 (Sheldrick 2018)'
_refine_ls_goodness_of_fit_ref 1.226
_refine_ls_hydrogen_treatment constr
_refine_ls_matrix_type full
_refine_ls_number_parameters 218
_refine_ls_number_reflns 2642
_refine_ls_number_restraints 0
_refine_ls_restrained_S_all 1.226
_refine_ls_R_factor_all 0.0622
_refine_ls_R_factor_gt 0.0589
_refine_ls_shift/su_max 0.000
_refine_ls_shift/su_mean 0.000
_refine_ls_structure_factor_coef Fsqd
_refine_ls_weighting_details 'w=1/[\s^2^(Fo^2^)+3.1544P] where P=(Fo^2^+2Fc^2^)/3'
_refine_ls_weighting_scheme calc
_refine_ls_wR_factor_gt 0.1253
_refine_ls_wR_factor_ref 0.1269
_reflns_Friedel_coverage 0.000
_reflns_number_gt 2524
_reflns_number_total 2642
_reflns_threshold_expression 'I > 2\s(I)'
_cod_data_source_file d0ob01212b2.cif
_cod_data_source_block ab_04_590_0m
_cod_depositor_comments 'Adding full bibliography for 7157598--7157600.cif.'
_cod_database_code 7157599
_shelx_shelxl_version_number 2018/3
_shelx_space_group_comment
;
The symmetry employed for this shelxl refinement is uniquely defined
by the following loop, which should always be used as a source of
symmetry information in preference to the above space-group names.
They are only intended as comments.
;
_shelx_estimated_absorpt_t_max 0.716
_shelx_estimated_absorpt_t_min 0.542
_olex2_refinement_description
;
1. Fixed Uiso
 At 1.2 times of:
  All C(H) groups
2.a Aromatic/amide H refined with riding coordinates:
 C17(H17), C18(H18), C15(H15), C2(H2), C16(H16), C5(H5), C9(H9), C3(H3),
 C8(H8), C11(H11), C12(H12), C4(H4), C10(H10)
;
_olex2_submission_special_instructions 'No special instructions were received'

loop_
_space_group_symop_operation_xyz
'x, y, z'
'-x+1/2, y+1/2, -z+1/2'
'-x, -y, -z'
'x-1/2, -y-1/2, z-1/2'

loop_
_atom_site_label
_atom_site_type_symbol
_atom_site_fract_x
_atom_site_fract_y
_atom_site_fract_z
_atom_site_U_iso_or_equiv
_atom_site_adp_type
_atom_site_occupancy
_atom_site_site_symmetry_order
_atom_site_calc_flag
_atom_site_refinement_flags_posn
_atom_site_refinement_flags_adp
_atom_site_refinement_flags_occupancy
_atom_site_disorder_assembly
_atom_site_disorder_group
S1 S 0.24363(8) 0.66833(9) 0.40116(4) 0.0189(3) Uani 1 1 d . . . . .
O1 O 0.1863(2) 0.5669(3) 0.27535(11) 0.0196(5) Uani 1 1 d . . . . .
O3 O 0.1113(2) 0.6317(3) 0.42315(12) 0.0278(6) Uani 1 1 d . . . . .
O2 O 0.3138(2) 0.8026(3) 0.43191(11) 0.0248(6) Uani 1 1 d . . . . .
N1 N 0.2453(3) 0.7125(3) 0.31178(13) 0.0193(6) Uani 1 1 d . . . . .
C14 C 0.3913(3) 0.4729(4) 0.32895(15) 0.0166(7) Uani 1 1 d . . . . .
C17 C 0.4752(3) 0.2713(4) 0.43660(17) 0.0229(7) Uani 1 1 d . . . . .
H17 H 0.505034 0.200752 0.472976 0.028 Uiso 1 1 calc R . . . .
C18 C 0.3861(3) 0.3947(4) 0.45183(17) 0.0220(7) Uani 1 1 d . . . . .
H18 H 0.352736 0.410679 0.497856 0.026 Uiso 1 1 calc R . . . .
C13 C 0.3278(3) 0.5873(4) 0.27729(16) 0.0164(7) Uani 1 1 d . . . . .
C15 C 0.4802(3) 0.3476(4) 0.31398(17) 0.0182(7) Uani 1 1 d . . . . .
H15 H 0.511575 0.330263 0.267648 0.022 Uiso 1 1 calc R . . . .
C2 C 0.3214(3) 0.6064(4) 0.14797(16) 0.0193(7) Uani 1 1 d . . . . .
H2 H 0.230569 0.572609 0.150198 0.023 Uiso 1 1 calc R . . . .
C16 C 0.5220(3) 0.2482(4) 0.36882(17) 0.0209(7) Uani 1 1 d . . . . .
H16 H 0.583917 0.162669 0.359846 0.025 Uiso 1 1 calc R . . . .
C1 C 0.3944(3) 0.6292(3) 0.20981(15) 0.0161(7) Uani 1 1 d . . . . .
C5 C 0.5845(3) 0.7064(4) 0.14105(17) 0.0237(7) Uani 1 1 d . . . . .
H5 H 0.674906 0.741780 0.138051 0.028 Uiso 1 1 calc R . . . .
C7 C 0.6156(3) 0.7008(4) 0.26993(16) 0.0176(7) Uani 1 1 d . . . . .
C9 C 0.8243(3) 0.6422(4) 0.32985(17) 0.0230(7) Uani 1 1 d . . . . .
H9 H 0.907605 0.586347 0.331539 0.028 Uiso 1 1 calc R . . . .
C3 C 0.3801(3) 0.6326(4) 0.08396(16) 0.0226(7) Uani 1 1 d . . . . .
H3 H 0.329856 0.615449 0.042250 0.027 Uiso 1 1 calc R . . . .
C19 C 0.3475(3) 0.4947(4) 0.39656(16) 0.0179(7) Uani 1 1 d . . . . .
C8 C 0.7388(3) 0.6197(4) 0.27307(17) 0.0204(7) Uani 1 1 d . . . . .
H8 H 0.764140 0.548627 0.236071 0.024 Uiso 1 1 calc R . . . .
C11 C 0.6658(3) 0.8246(4) 0.38184(17) 0.0229(7) Uani 1 1 d . . . . .
H11 H 0.640179 0.893378 0.419558 0.027 Uiso 1 1 calc R . . . .
C12 C 0.5797(3) 0.8037(4) 0.32479(16) 0.0193(7) Uani 1 1 d . . . . .
H12 H 0.496528 0.859835 0.323397 0.023 Uiso 1 1 calc R . . . .
C6 C 0.5288(3) 0.6785(4) 0.20664(16) 0.0180(7) Uani 1 1 d . . . . .
C4 C 0.5113(4) 0.6838(4) 0.07988(17) 0.0275(8) Uani 1 1 d . . . . .
H4 H 0.551319 0.703307 0.035596 0.033 Uiso 1 1 calc R . . . .
C10 C 0.7884(3) 0.7455(4) 0.38383(17) 0.0238(7) Uani 1 1 d . . . . .
H10 H 0.847630 0.762359 0.422208 0.029 Uiso 1 1 calc R . . . .

loop_
_atom_site_aniso_label
_atom_site_aniso_U_11
_atom_site_aniso_U_22
_atom_site_aniso_U_33
_atom_site_aniso_U_23
_atom_site_aniso_U_13
_atom_site_aniso_U_12
S1 0.0176(4) 0.0216(4) 0.0175(4) -0.0011(3) -0.0024(3) 0.0043(3)
O1 0.0142(11) 0.0222(11) 0.0225(11) -0.0034(9) -0.0045(9) -0.0001(9)
O3 0.0183(12) 0.0407(14) 0.0245(12) -0.0012(10) 0.0021(9) 0.0047(11)
O2 0.0296(13) 0.0202(11) 0.0245(12) -0.0034(9) -0.0083(10) 0.0047(10)
N1 0.0166(14) 0.0187(13) 0.0227(14) -0.0016(11) -0.0055(11) 0.0006(11)
C14 0.0142(15) 0.0142(14) 0.0215(16) 0.0020(12) -0.0053(12) -0.0033(12)
C17 0.0204(17) 0.0198(16) 0.0286(18) 0.0074(13) -0.0095(14) -0.0051(14)
C18 0.0235(17) 0.0225(17) 0.0202(16) 0.0030(13) -0.0044(13) -0.0051(14)
C13 0.0123(15) 0.0159(14) 0.0209(16) -0.0013(12) -0.0053(12) -0.0004(12)
C15 0.0149(16) 0.0139(15) 0.0260(17) -0.0003(12) -0.0024(13) -0.0014(13)
C2 0.0193(16) 0.0152(15) 0.0235(17) 0.0012(12) -0.0060(13) 0.0011(13)
C16 0.0163(16) 0.0132(15) 0.0331(18) 0.0028(13) -0.0062(14) -0.0009(13)
C1 0.0180(16) 0.0111(14) 0.0191(16) -0.0005(12) -0.0024(12) 0.0043(12)
C5 0.0201(17) 0.0242(17) 0.0269(18) 0.0032(14) 0.0010(14) -0.0018(14)
C7 0.0167(16) 0.0147(15) 0.0213(16) 0.0035(12) -0.0017(13) -0.0037(12)
C9 0.0153(16) 0.0247(17) 0.0289(18) 0.0059(14) -0.0024(13) -0.0007(13)
C3 0.0272(18) 0.0220(16) 0.0185(16) -0.0004(13) -0.0065(13) 0.0021(14)
C19 0.0136(15) 0.0158(15) 0.0242(16) 0.0001(12) -0.0030(12) -0.0023(12)
C8 0.0165(16) 0.0182(16) 0.0265(17) 0.0010(13) -0.0017(13) 0.0010(13)
C11 0.0282(19) 0.0193(16) 0.0211(16) -0.0005(13) 0.0023(14) -0.0031(14)
C12 0.0182(16) 0.0143(15) 0.0255(17) 0.0023(12) 0.0000(13) -0.0011(13)
C6 0.0185(16) 0.0129(14) 0.0226(16) 0.0006(12) -0.0049(13) 0.0032(13)
C4 0.034(2) 0.0287(18) 0.0201(17) 0.0044(14) 0.0023(14) 0.0022(16)
C10 0.0225(18) 0.0262(17) 0.0225(17) 0.0049(13) -0.0067(14) -0.0044(14)

loop_
_atom_type_symbol
_atom_type_description
_atom_type_scat_dispersion_real
_atom_type_scat_dispersion_imag
_atom_type_scat_source
C C 0.0181 0.0091 'International Tables Vol C Tables 4.2.6.8 and 6.1.1.4'
H H 0.0000 0.0000 'International Tables Vol C Tables 4.2.6.8 and 6.1.1.4'
N N 0.0311 0.0180 'International Tables Vol C Tables 4.2.6.8 and 6.1.1.4'
O O 0.0492 0.0322 'International Tables Vol C Tables 4.2.6.8 and 6.1.1.4'
S S 0.3331 0.5567 'International Tables Vol C Tables 4.2.6.8 and 6.1.1.4'

loop_
_geom_angle_atom_site_label_1
_geom_angle_atom_site_label_2
_geom_angle_atom_site_label_3
_geom_angle
_geom_angle_site_symmetry_1
_geom_angle_site_symmetry_3
_geom_angle_publ_flag
O3 S1 O2 119.80(14) . . ?
O3 S1 N1 110.18(13) . . ?
O3 S1 C19 113.18(15) . . ?
O2 S1 N1 103.68(13) . . ?
O2 S1 C19 110.61(13) . . ?
N1 S1 C19 96.35(13) . . ?
C13 O1 N1 60.41(17) . . ?
O1 N1 S1 106.51(17) . . ?
C13 N1 S1 107.51(19) . . ?
C13 N1 O1 57.25(16) . . ?
C15 C14 C13 126.6(3) . . ?
C19 C14 C13 113.6(3) . . ?
C19 C14 C15 119.7(3) . . ?
C18 C17 C16 121.0(3) . . ?
C17 C18 C19 116.7(3) . . ?
O1 C13 N1 62.34(18) . . ?
O1 C13 C14 111.2(2) . . ?
O1 C13 C1 116.8(2) . . ?
N1 C13 C14 112.1(2) . . ?
N1 C13 C1 118.6(2) . . ?
C1 C13 C14 121.5(3) . . ?
C14 C15 C16 117.9(3) . . ?
C3 C2 C1 120.5(3) . . ?
C15 C16 C17 121.4(3) . . ?
C2 C1 C13 117.8(3) . . ?
C2 C1 C6 119.9(3) . . ?
C6 C1 C13 122.2(3) . . ?
C4 C5 C6 121.6(3) . . ?
C8 C7 C6 118.9(3) . . ?
C12 C7 C8 118.9(3) . . ?
C12 C7 C6 122.1(3) . . ?
C10 C9 C8 120.2(3) . . ?
C2 C3 C4 120.4(3) . . ?
C14 C19 S1 109.9(2) . . ?
C14 C19 C18 123.3(3) . . ?
C18 C19 S1 126.8(3) . . ?
C9 C8 C7 120.6(3) . . ?
C10 C11 C12 120.4(3) . . ?
C7 C12 C11 120.1(3) . . ?
C1 C6 C7 123.5(3) . . ?
C5 C6 C1 118.2(3) . . ?
C5 C6 C7 118.3(3) . . ?
C3 C4 C5 119.4(3) . . ?
C9 C10 C11 119.8(3) . . ?

loop_
_geom_bond_atom_site_label_1
_geom_bond_atom_site_label_2
_geom_bond_distance
_geom_bond_site_symmetry_2
_geom_bond_publ_flag
S1 O3 1.421(2) . ?
S1 O2 1.428(2) . ?
S1 N1 1.744(3) . ?
S1 C19 1.762(3) . ?
O1 N1 1.499(3) . ?
O1 C13 1.423(4) . ?
N1 C13 1.472(4) . ?
C14 C13 1.499(4) . ?
C14 C15 1.387(4) . ?
C14 C19 1.376(4) . ?
C17 C18 1.378(5) . ?
C17 C16 1.390(5) . ?
C18 C19 1.388(4) . ?
C13 C1 1.492(4) . ?
C15 C16 1.388(4) . ?
C2 C1 1.397(4) . ?
C2 C3 1.374(5) . ?
C1 C6 1.404(4) . ?
C5 C6 1.391(5) . ?
C5 C4 1.388(5) . ?
C7 C8 1.399(4) . ?
C7 C12 1.392(4) . ?
C7 C6 1.496(4) . ?
C9 C8 1.390(4) . ?
C9 C10 1.381(5) . ?
C3 C4 1.379(5) . ?
C11 C12 1.396(4) . ?
C11 C10 1.385(5) . ?
